data_2203424
loop_
_publ_author_name
'Sluka, Radek'
'Ne\<cas, Marek'
'\<Sindel\'a\<r, Pavel'

_publ_section_title
;
 Dichlorotetrakis(tetrahydrofuran)aluminium trichloroethylaluminate
;
_journal_issue 4
_journal_name_full 'Acta Crystallographica Section E'
_journal_page_first m447
_journal_page_last m448
_journal_paper_doi 10.1107/S1600536804006312
_journal_volume 60
_journal_year 2004
_chemical_formula_iupac '[Al Cl2 (C4 H8 O)4] [Al Cl3 (C2 H5)]'
_chemical_formula_moiety 'C16 H32 Al Cl2 O4, C2 H5 Al Cl3'
_chemical_formula_sum 'C18 H37 Al2 Cl5 O4'
_chemical_formula_weight 548.69
_chemical_name_systematic
;
Dichlorotetrakis(tetrahydrofuran)aluminium trichloroethylaluminate
;
_space_group_IT_number 14
_symmetry_cell_setting monoclinic
_symmetry_space_group_name_Hall '-P 2ybc'
_symmetry_space_group_name_H-M 'P 1 21/c 1'
_atom_sites_solution_hydrogens geom
_atom_sites_solution_primary direct
_atom_sites_solution_secondary difmap
_audit_creation_method SHELXL-97
_cell_angle_alpha 90.00
_cell_angle_beta 91.353(15)
_cell_angle_gamma 90.00
_cell_formula_units_Z 4
_cell_length_a 8.8285(17)
_cell_length_b 20.225(3)
_cell_length_c 14.638(3)
_cell_measurement_reflns_used 60
_cell_measurement_temperature 120(2)
_cell_measurement_theta_max 25.41
_cell_measurement_theta_min 8.24
_cell_volume 2613.0(8)
_computing_cell_refinement 'CrysAlis CCD'
_computing_data_collection 'CrysAlis CCD (Oxford Diffraction, 2003)'
_computing_data_reduction 'CrysAlis RED (Oxford Diffraction, 2003)'
_computing_molecular_graphics SHELXTL
_computing_publication_material SHELXTL
_computing_structure_refinement SHELXTL
_computing_structure_solution 'SHELXTL (Bruker, 1998)'
_diffrn_ambient_temperature 120(2)
_diffrn_detector_area_resol_mean 16.3
_diffrn_measured_fraction_theta_full 0.974
_diffrn_measured_fraction_theta_max 0.974
_diffrn_measurement_device_type 'Kuma KM-4 CCD'
_diffrn_measurement_method \w
_diffrn_radiation_monochromator 'Enhance (Oxford Diffraction)'
_diffrn_radiation_source 'fine-focus sealed tube'
_diffrn_radiation_type MoK\a
_diffrn_radiation_wavelength 0.71073
_diffrn_reflns_av_R_equivalents 0.0515
_diffrn_reflns_av_sigmaI/netI 0.0351
_diffrn_reflns_limit_h_max 10
_diffrn_reflns_limit_h_min -10
_diffrn_reflns_limit_k_max 24
_diffrn_reflns_limit_k_min -19
_diffrn_reflns_limit_l_max 16
_diffrn_reflns_limit_l_min -17
_diffrn_reflns_number 15493
_diffrn_reflns_theta_full 25.00
_diffrn_reflns_theta_max 25.00
_diffrn_reflns_theta_min 3.34
_diffrn_standards_decay_% 0
_diffrn_standards_interval_count 0
_diffrn_standards_interval_time 0
_diffrn_standards_number 0
_exptl_absorpt_coefficient_mu 0.644
_exptl_absorpt_correction_T_max 0.9096
_exptl_absorpt_correction_T_min 0.7827
_exptl_absorpt_correction_type none
_exptl_crystal_colour colourless
_exptl_crystal_density_diffrn 1.395
_exptl_crystal_density_method 'not measured'
_exptl_crystal_description prism
_exptl_crystal_F_000 1152
_exptl_crystal_size_max 0.40
_exptl_crystal_size_mid 0.40
_exptl_crystal_size_min 0.15
_refine_diff_density_max 0.350
_refine_diff_density_min -0.348
_refine_ls_extinction_method none
_refine_ls_goodness_of_fit_ref 1.091
_refine_ls_hydrogen_treatment constr
_refine_ls_matrix_type full
_refine_ls_number_parameters 262
_refine_ls_number_reflns 4485
_refine_ls_number_restraints 0
_refine_ls_restrained_S_all 1.091
_refine_ls_R_factor_all 0.0421
_refine_ls_R_factor_gt 0.0358
_refine_ls_shift/su_max 0.001
_refine_ls_shift/su_mean 0.000
_refine_ls_structure_factor_coef Fsqd
_refine_ls_weighting_details 'calc w = 1/[\s^2^(Fo^2^)+(0.05P)^2^+1.2019P] where P = (Fo^2^+2Fc^2^)/3'
_refine_ls_weighting_scheme calc
_refine_ls_wR_factor_gt 0.0918
_refine_ls_wR_factor_ref 0.0956
_reflns_number_gt 3905
_reflns_number_total 4485
_reflns_threshold_expression I>2\s(I)
_cod_data_source_file dn6130.cif
_cod_data_source_block I
_cod_depositor_comments
;
The following automatic conversions were performed:
'_symmetry_cell_setting' value 'Monoclinic' changed to 'monoclinic'
according to '/home/saulius/struct/CIF-dictionaries/cif_core.dic'
dictionary named 'cif_core.dic' version 2.4.1 from 2010-06-29.

Automatic conversion script
Id: cif_fix_enum 1527 2010-12-29 10:47:43Z saulius 

The following automatic conversions were performed:

'_symmetry_cell_setting' value 'Monoclinic' changed to 'monoclinic'
according to /home/saulius/struct/CIF-dictionaries/cif_core.dic
dictionary named 'cif_core.dic' version 2.4.1 from 2010-06-29.

Automatic conversion script
Id: cif_fix_values 1715 2011-07-08 13:25:40Z adriana 
;
_cod_original_sg_symbol_H-M 'P 21/c'
_cod_database_code 2203424
_cod_database_fobs_code 2203424

loop_
_symmetry_equiv_pos_as_xyz
'x, y, z'
'-x, y+1/2, -z+1/2'
'-x, -y, -z'
'x, -y-1/2, z-1/2'

loop_
_atom_site_label
_atom_site_fract_x
_atom_site_fract_y
_atom_site_fract_z
_atom_site_U_iso_or_equiv
_atom_site_adp_type
_atom_site_calc_flag
_atom_site_refinement_flags
_atom_site_occupancy
_atom_site_type_symbol
Cl2 0.47500(6) 0.31537(3) 0.43665(4) 0.01953(14) Uani d . 1 Cl
Cl1 0.79654(6) 0.26337(3) 0.66753(4) 0.01966(14) Uani d . 1 Cl
Al1 0.63554(7) 0.28865(3) 0.55183(4) 0.01484(16) Uani d . 1 Al
O1 0.46838(16) 0.25698(7) 0.62367(10) 0.0168(3) Uani d . 1 O
O3 0.80373(16) 0.31891(7) 0.48021(10) 0.0177(3) Uani d . 1 O
O2 0.65951(16) 0.20028(7) 0.50178(10) 0.0176(3) Uani d . 1 O
O4 0.60906(17) 0.37611(7) 0.60228(10) 0.0185(3) Uani d . 1 O
C3 0.3155(3) 0.17927(12) 0.69795(17) 0.0257(5) Uani d . 1 C
H3A 0.3019 0.1567 0.7572 0.031 Uiso calc R 1 H
H3B 0.2798 0.1499 0.6478 0.031 Uiso calc R 1 H
C1 0.3116(2) 0.28095(12) 0.61861(18) 0.0253(5) Uani d . 1 C
H1A 0.2634 0.2701 0.5587 0.030 Uiso calc R 1 H
H1B 0.3077 0.3294 0.6278 0.030 Uiso calc R 1 H
C10 0.9837(3) 0.31408(12) 0.36528(17) 0.0258(5) Uani d . 1 C
H10A 1.0042 0.3272 0.3016 0.031 Uiso calc R 1 H
H10B 1.0353 0.2716 0.3789 0.031 Uiso calc R 1 H
C7 0.7672(3) 0.10324(12) 0.44157(18) 0.0291(6) Uani d . 1 C
H7A 0.8243 0.0629 0.4593 0.035 Uiso calc R 1 H
H7B 0.7938 0.1161 0.3787 0.035 Uiso calc R 1 H
C5 0.5392(3) 0.16308(11) 0.45296(17) 0.0227(5) Uani d . 1 C
H5A 0.5221 0.1808 0.3905 0.027 Uiso calc R 1 H
H5B 0.4430 0.1653 0.4862 0.027 Uiso calc R 1 H
C4 0.4770(3) 0.19952(11) 0.68594(16) 0.0222(5) Uani d . 1 C
H4A 0.5250 0.2120 0.7453 0.027 Uiso calc R 1 H
H4B 0.5360 0.1632 0.6587 0.027 Uiso calc R 1 H
C15 0.7101(3) 0.45242(12) 0.70427(17) 0.0257(5) Uani d . 1 C
H15A 0.8164 0.4370 0.7096 0.031 Uiso calc R 1 H
H15B 0.6879 0.4810 0.7572 0.031 Uiso calc R 1 H
C16 0.6020(3) 0.39503(11) 0.69796(15) 0.0220(5) Uani d . 1 C
H16A 0.6352 0.3584 0.7385 0.026 Uiso calc R 1 H
H16B 0.4982 0.4086 0.7140 0.026 Uiso calc R 1 H
C12 0.9428(3) 0.35148(13) 0.51593(17) 0.0273(6) Uani d . 1 C
H12A 1.0003 0.3215 0.5574 0.033 Uiso calc R 1 H
H12B 0.9176 0.3923 0.5497 0.033 Uiso calc R 1 H
C9 0.8167(3) 0.30944(12) 0.38103(15) 0.0230(5) Uani d . 1 C
H9A 0.7608 0.3443 0.3468 0.028 Uiso calc R 1 H
H9B 0.7767 0.2657 0.3621 0.028 Uiso calc R 1 H
C14 0.6810(3) 0.48889(13) 0.61445(18) 0.0342(6) Uani d . 1 C
H14A 0.7774 0.5041 0.5884 0.041 Uiso calc R 1 H
H14B 0.6147 0.5277 0.6238 0.041 Uiso calc R 1 H
C11 1.0329(3) 0.36743(12) 0.43253(16) 0.0244(5) Uani d . 1 C
H11A 1.1432 0.3650 0.4462 0.029 Uiso calc R 1 H
H11B 1.0078 0.4120 0.4087 0.029 Uiso calc R 1 H
C13 0.6034(3) 0.43859(11) 0.55146(17) 0.0247(5) Uani d . 1 C
H13A 0.4972 0.4517 0.5377 0.030 Uiso calc R 1 H
H13B 0.6577 0.4346 0.4933 0.030 Uiso calc R 1 H
C8 0.7974(3) 0.15879(11) 0.50819(17) 0.0241(5) Uani d . 1 C
H8A 0.8131 0.1415 0.5710 0.029 Uiso calc R 1 H
H8B 0.8880 0.1844 0.4910 0.029 Uiso calc R 1 H
C6 0.5976(3) 0.09299(12) 0.44966(18) 0.0257(5) Uani d . 1 C
H6A 0.5549 0.0689 0.3961 0.031 Uiso calc R 1 H
H6B 0.5737 0.0685 0.5061 0.031 Uiso calc R 1 H
C2 0.2341(3) 0.24514(13) 0.69502(19) 0.0315(6) Uani d . 1 C
H2A 0.1246 0.2394 0.6811 0.038 Uiso calc R 1 H
H2B 0.2470 0.2691 0.7536 0.038 Uiso calc R 1 H
Cl3 0.39133(7) 0.53896(3) 0.79798(5) 0.03016(16) Uani d . 1 Cl
Cl5 0.16786(7) 0.46593(3) 0.63051(4) 0.03142(17) Uani d . 1 Cl
Cl4 0.00148(7) 0.55262(3) 0.81153(5) 0.03151(17) Uani d . 1 Cl
Al2 0.18087(8) 0.48612(3) 0.77608(5) 0.02221(17) Uani d . 1 Al
C18 0.1770(3) 0.41525(14) 0.95133(18) 0.0351(6) Uani d . 1 C
H18A 0.1748 0.3723 0.9822 0.053 Uiso calc R 1 H
H18B 0.0876 0.4410 0.9677 0.053 Uiso calc R 1 H
H18C 0.2689 0.4392 0.9704 0.053 Uiso calc R 1 H
C17 0.1766(3) 0.40473(12) 0.84755(18) 0.0286(6) Uani d . 1 C
H17A 0.0848 0.3794 0.8294 0.034 Uiso calc R 1 H
H17B 0.2658 0.3776 0.8321 0.034 Uiso calc R 1 H

loop_
_atom_site_aniso_label
_atom_site_aniso_U_11
_atom_site_aniso_U_22
_atom_site_aniso_U_33
_atom_site_aniso_U_12
_atom_site_aniso_U_13
_atom_site_aniso_U_23
Cl2 0.0169(3) 0.0247(3) 0.0170(3) 0.0008(2) -0.0012(2) 0.0031(2)
Cl1 0.0166(3) 0.0249(3) 0.0174(3) 0.0004(2) -0.0021(2) 0.0026(2)
Al1 0.0129(3) 0.0172(3) 0.0144(3) 0.0000(2) 0.0004(3) 0.0010(3)
O1 0.0137(7) 0.0186(8) 0.0184(8) 0.0026(6) 0.0038(6) 0.0057(6)
O3 0.0144(7) 0.0251(9) 0.0136(8) -0.0038(6) 0.0008(6) -0.0020(6)
O2 0.0125(7) 0.0200(8) 0.0203(8) 0.0013(6) -0.0026(6) -0.0019(6)
O4 0.0236(8) 0.0167(8) 0.0153(8) 0.0003(6) 0.0029(6) 0.0020(6)
C3 0.0238(12) 0.0298(13) 0.0235(13) -0.0073(10) 0.0008(10) 0.0064(10)
C1 0.0121(10) 0.0308(13) 0.0332(14) 0.0059(9) 0.0055(10) 0.0084(11)
C10 0.0239(12) 0.0301(14) 0.0238(13) -0.0012(10) 0.0094(10) -0.0010(10)
C7 0.0241(13) 0.0282(14) 0.0351(15) 0.0037(10) 0.0016(11) -0.0085(11)
C5 0.0191(11) 0.0237(12) 0.0250(13) -0.0035(9) -0.0027(10) -0.0059(10)
C4 0.0219(11) 0.0211(12) 0.0236(13) -0.0003(9) 0.0000(10) 0.0089(10)
C15 0.0273(12) 0.0261(13) 0.0236(13) -0.0035(10) 0.0002(10) -0.0038(10)
C16 0.0283(13) 0.0223(12) 0.0155(11) 0.0005(10) 0.0045(10) -0.0030(9)
C12 0.0158(11) 0.0397(15) 0.0263(14) -0.0110(10) -0.0003(10) -0.0032(11)
C9 0.0255(12) 0.0310(13) 0.0127(11) -0.0043(10) 0.0051(9) -0.0018(10)
C14 0.0476(16) 0.0233(13) 0.0318(15) -0.0108(12) 0.0027(13) -0.0005(11)
C11 0.0178(11) 0.0288(13) 0.0267(13) -0.0031(10) 0.0030(10) 0.0012(10)
C13 0.0329(13) 0.0177(12) 0.0236(13) -0.0007(10) 0.0004(10) 0.0062(10)
C8 0.0180(11) 0.0220(12) 0.0322(14) 0.0071(9) -0.0007(10) -0.0023(10)
C6 0.0250(12) 0.0230(12) 0.0291(13) -0.0005(10) -0.0009(10) -0.0065(10)
C2 0.0193(12) 0.0406(15) 0.0350(15) 0.0008(11) 0.0094(11) 0.0092(12)
Cl3 0.0246(3) 0.0251(3) 0.0407(4) -0.0036(2) -0.0014(3) -0.0058(3)
Cl5 0.0336(3) 0.0344(4) 0.0261(3) 0.0006(3) -0.0012(3) -0.0078(3)
Cl4 0.0259(3) 0.0324(3) 0.0362(4) 0.0077(2) 0.0006(3) -0.0062(3)
Al2 0.0216(4) 0.0202(4) 0.0248(4) 0.0008(3) -0.0004(3) -0.0028(3)
C18 0.0275(14) 0.0410(16) 0.0368(16) 0.0028(11) 0.0024(12) 0.0091(12)
C17 0.0251(13) 0.0248(13) 0.0359(15) -0.0010(10) 0.0017(11) 0.0026(11)

loop_
_atom_type_symbol
_atom_type_description
_atom_type_scat_dispersion_real
_atom_type_scat_dispersion_imag
_atom_type_scat_source
C C 0.0033 0.0016 'International Tables Vol C Tables 4.2.6.8 and 6.1.1.4'
H H 0.0000 0.0000 'International Tables Vol C Tables 4.2.6.8 and 6.1.1.4'
O O 0.0106 0.0060 'International Tables Vol C Tables 4.2.6.8 and 6.1.1.4'
Al Al 0.0645 0.0514 'International Tables Vol C Tables 4.2.6.8 and 6.1.1.4'
Cl Cl 0.1484 0.1585 'International Tables Vol C Tables 4.2.6.8 and 6.1.1.4'

loop_
_geom_angle_atom_site_label_1
_geom_angle_atom_site_label_2
_geom_angle_atom_site_label_3
_geom_angle
O4 Al1 O3 91.07(7)
O4 Al1 O1 89.69(7)
O3 Al1 O1 179.12(7)
O4 Al1 O2 179.20(7)
O3 Al1 O2 89.71(7)
O1 Al1 O2 89.53(7)
O4 Al1 Cl2 89.24(5)
O3 Al1 Cl2 89.76(5)
O1 Al1 Cl2 90.67(5)
O2 Al1 Cl2 90.61(5)
O4 Al1 Cl1 90.02(5)
O3 Al1 Cl1 90.03(5)
O1 Al1 Cl1 89.55(5)
O2 Al1 Cl1 90.13(5)
Cl2 Al1 Cl1 179.22(4)
C1 O1 C4 109.02(16)
C1 O1 Al1 126.31(13)
C4 O1 Al1 124.40(13)
C9 O3 C12 108.90(16)
C9 O3 Al1 124.83(13)
C12 O3 Al1 126.18(13)
C5 O2 C8 108.88(16)
C5 O2 Al1 124.66(13)
C8 O2 Al1 126.44(13)
C16 O4 C13 105.06(16)
C16 O4 Al1 128.09(13)
C13 O4 Al1 126.70(13)
C4 C3 C2 102.03(19)
C4 C3 H3A 111.4
C2 C3 H3A 111.4
C4 C3 H3B 111.4
C2 C3 H3B 111.4
H3A C3 H3B 109.2
O1 C1 C2 104.34(18)
O1 C1 H1A 110.9
C2 C1 H1A 110.9
O1 C1 H1B 110.9
C2 C1 H1B 110.9
H1A C1 H1B 108.9
C9 C10 C11 102.25(18)
C9 C10 H10A 111.3
C11 C10 H10A 111.3
C9 C10 H10B 111.3
C11 C10 H10B 111.3
H10A C10 H10B 109.2
C8 C7 C6 102.16(19)
C8 C7 H7A 111.3
C6 C7 H7A 111.3
C8 C7 H7B 111.3
C6 C7 H7B 111.3
H7A C7 H7B 109.2
O2 C5 C6 104.62(18)
O2 C5 H5A 110.8
C6 C5 H5A 110.8
O2 C5 H5B 110.8
C6 C5 H5B 110.8
H5A C5 H5B 108.9
O1 C4 C3 104.60(18)
O1 C4 H4A 110.8
C3 C4 H4A 110.8
O1 C4 H4B 110.8
C3 C4 H4B 110.8
H4A C4 H4B 108.9
C16 C15 C14 103.07(19)
C16 C15 H15A 111.1
C14 C15 H15A 111.1
C16 C15 H15B 111.1
C14 C15 H15B 111.1
H15A C15 H15B 109.1
O4 C16 C15 102.74(18)
O4 C16 H16A 111.2
C15 C16 H16A 111.2
O4 C16 H16B 111.2
C15 C16 H16B 111.2
H16A C16 H16B 109.1
O3 C12 C11 105.01(18)
O3 C12 H12A 110.7
C11 C12 H12A 110.7
O3 C12 H12B 110.7
C11 C12 H12B 110.7
H12A C12 H12B 108.8
O3 C9 C10 104.05(18)
O3 C9 H9A 110.9
C10 C9 H9A 110.9
O3 C9 H9B 110.9
C10 C9 H9B 110.9
H9A C9 H9B 109.0
C15 C14 C13 105.3(2)
C15 C14 H14A 110.7
C13 C14 H14A 110.7
C15 C14 H14B 110.7
C13 C14 H14B 110.7
H14A C14 H14B 108.8
C12 C11 C10 102.98(19)
C12 C11 H11A 111.2
C10 C11 H11A 111.2
C12 C11 H11B 111.2
C10 C11 H11B 111.2
H11A C11 H11B 109.1
O4 C13 C14 104.98(19)
O4 C13 H13A 110.8
C14 C13 H13A 110.8
O4 C13 H13B 110.8
C14 C13 H13B 110.8
H13A C13 H13B 108.8
O2 C8 C7 104.44(18)
O2 C8 H8A 110.9
C7 C8 H8A 110.9
O2 C8 H8B 110.9
C7 C8 H8B 110.9
H8A C8 H8B 108.9
C5 C6 C7 102.26(19)
C5 C6 H6A 111.3
C7 C6 H6A 111.3
C5 C6 H6B 111.3
C7 C6 H6B 111.3
H6A C6 H6B 109.2
C1 C2 C3 102.71(19)
C1 C2 H2A 111.2
C3 C2 H2A 111.2
C1 C2 H2B 111.2
C3 C2 H2B 111.2
H2A C2 H2B 109.1
C17 Al2 Cl4 112.00(8)
C17 Al2 Cl3 111.41(8)
Cl4 Al2 Cl3 106.89(4)
C17 Al2 Cl5 111.50(9)
Cl4 Al2 Cl5 109.42(4)
Cl3 Al2 Cl5 105.31(4)
C17 C18 H18A 109.5
C17 C18 H18B 109.5
H18A C18 H18B 109.5
C17 C18 H18C 109.5
H18A C18 H18C 109.5
H18B C18 H18C 109.5
C18 C17 Al2 114.48(18)
C18 C17 H17A 108.6
Al2 C17 H17A 108.6
C18 C17 H17B 108.6
Al2 C17 H17B 108.6
H17A C17 H17B 107.6

loop_
_geom_bond_atom_site_label_1
_geom_bond_atom_site_label_2
_geom_bond_distance
Cl2 Al1 2.2429(9)
Cl1 Al1 2.2443(9)
Al1 O4 1.9331(16)
Al1 O3 1.9371(16)
Al1 O1 1.9409(16)
Al1 O2 1.9450(16)
O1 C1 1.467(3)
O1 C4 1.478(3)
O3 C9 1.472(3)
O3 C12 1.478(3)
O2 C5 1.473(3)
O2 C8 1.479(3)
O4 C16 1.455(3)
O4 C13 1.467(3)
C3 C4 1.498(3)
C3 C2 1.514(4)
C3 H3A 0.9900
C3 H3B 0.9900
C1 C2 1.510(3)
C1 H1A 0.9900
C1 H1B 0.9900
C10 C9 1.501(3)
C10 C11 1.517(3)
C10 H10A 0.9900
C10 H10B 0.9900
C7 C8 1.507(3)
C7 C6 1.519(3)
C7 H7A 0.9900
C7 H7B 0.9900
C5 C6 1.510(3)
C5 H5A 0.9900
C5 H5B 0.9900
C4 H4A 0.9900
C4 H4B 0.9900
C15 C16 1.504(3)
C15 C14 1.524(4)
C15 H15A 0.9900
C15 H15B 0.9900
C16 H16A 0.9900
C16 H16B 0.9900
C12 C11 1.508(3)
C12 H12A 0.9900
C12 H12B 0.9900
C9 H9A 0.9900
C9 H9B 0.9900
C14 C13 1.525(3)
C14 H14A 0.9900
C14 H14B 0.9900
C11 H11A 0.9900
C11 H11B 0.9900
C13 H13A 0.9900
C13 H13B 0.9900
C8 H8A 0.9900
C8 H8B 0.9900
C6 H6A 0.9900
C6 H6B 0.9900
C2 H2A 0.9900
C2 H2B 0.9900
Cl3 Al2 2.1608(10)
Cl5 Al2 2.1701(10)
Cl4 Al2 2.1506(9)
Al2 C17 1.951(3)
C18 C17 1.534(4)
C18 H18A 0.9800
C18 H18B 0.9800
C18 H18C 0.9800
C17 H17A 0.9900
C17 H17B 0.9900

loop_
_geom_torsion_atom_site_label_1
_geom_torsion_atom_site_label_2
_geom_torsion_atom_site_label_3
_geom_torsion_atom_site_label_4
_geom_torsion
C4 O1 C1 C2 11.6(2)
C8 O2 C5 C6 12.6(2)
C1 O1 C4 C3 14.5(2)
C2 C3 C4 O1 -34.5(2)
C13 O4 C16 C15 -44.1(2)
C14 C15 C16 O4 38.6(2)
C9 O3 C12 C11 5.6(2)
C12 O3 C9 C10 19.9(2)
C11 C10 C9 O3 -37.1(2)
C16 C15 C14 C13 -19.3(3)
O3 C12 C11 C10 -28.5(2)
C9 C10 C11 C12 40.4(2)
C16 O4 C13 C14 31.4(2)
C15 C14 C13 O4 -6.7(3)
C5 O2 C8 C7 13.8(2)
C6 C7 C8 O2 -34.4(2)
O2 C5 C6 C7 -33.7(2)
C8 C7 C6 C5 42.0(2)
O1 C1 C2 C3 -32.9(3)
C4 C3 C2 C1 41.6(2)
